data_7134498
loop_
_publ_author_name
'Gowda, Punith S.'
'Sharada, Duddu S.'
'Satyanarayana, Gedu'

_publ_section_title
;
 A TBADT-enabled photo-induced radical cyclization pathway: concise access
 to functionalized oxindoles
;
_journal_issue 46
_journal_name_full 'Chemical Communications'
_journal_page_first 8391
_journal_page_last 8394
_journal_paper_doi 10.1039/D5CC01590A
_journal_volume 61
_journal_year 2025
_chemical_formula_moiety 'C16 H21 N O'
_chemical_formula_sum 'C16 H21 N O'
_chemical_formula_weight 243.34
_space_group_crystal_system monoclinic
_space_group_IT_number 12
_space_group_name_Hall '-C 2y'
_space_group_name_H-M_alt 'C 1 2/m 1'
_atom_sites_solution_hydrogens mixed
_atom_sites_solution_primary dual
_audit_creation_date 2024-07-23
_audit_creation_method
;
Olex2 1.5-alpha
(compiled 2024.02.16 svn.r378c4104 for OlexSys, GUI svn.r6928)
;
_audit_update_record
;
2024-11-12 deposited with the CCDC.	2025-05-05 downloaded from the CCDC.
;
_cell_angle_alpha 90
_cell_angle_beta 103.577(10)
_cell_angle_gamma 90
_cell_formula_units_Z 4
_cell_length_a 19.461(3)
_cell_length_b 7.0742(11)
_cell_length_c 10.8476(15)
_cell_measurement_reflns_used 2734
_cell_measurement_temperature 298
_cell_measurement_theta_max 23.695
_cell_measurement_theta_min 2.153
_cell_volume 1451.7(4)
_computing_cell_refinement 'SAINT V8.40B (?, 2016)'
_computing_data_reduction 'SAINT V8.40B (?, 2016)'
_computing_molecular_graphics 'Olex2 1.5-alpha (Dolomanov et al., 2009)'
_computing_publication_material 'Olex2 1.5-alpha (Dolomanov et al., 2009)'
_computing_structure_refinement 'XL  (Sheldrick, 2008)'
_computing_structure_solution 'SHELXT 2018/2 (Sheldrick, 2018)'
_diffrn_ambient_temperature 298
_diffrn_measured_fraction_theta_full 0.998
_diffrn_measured_fraction_theta_max 0.994
_diffrn_measurement_device_type 'Bruker APEX-IV Photon II'
_diffrn_radiation_type MoK\a
_diffrn_radiation_wavelength 0.71073
_diffrn_reflns_av_R_equivalents 0.0993
_diffrn_reflns_av_unetI/netI 0.0546
_diffrn_reflns_Laue_measured_fraction_full 0.998
_diffrn_reflns_Laue_measured_fraction_max 0.994
_diffrn_reflns_limit_h_max 24
_diffrn_reflns_limit_h_min -24
_diffrn_reflns_limit_k_max 9
_diffrn_reflns_limit_k_min -9
_diffrn_reflns_limit_l_max 13
_diffrn_reflns_limit_l_min -12
_diffrn_reflns_number 16148
_diffrn_reflns_point_group_measured_fraction_full 0.998
_diffrn_reflns_point_group_measured_fraction_max 0.994
_diffrn_reflns_theta_full 25.242
_diffrn_reflns_theta_max 27.089
_diffrn_reflns_theta_min 2.533
_diffrn_source_current 1.4
_diffrn_source_power 0.07
_diffrn_source_voltage 50.0
_exptl_absorpt_coefficient_mu 0.069
_exptl_absorpt_correction_T_max 0.7455
_exptl_absorpt_correction_T_min 0.5247
_exptl_absorpt_correction_type multi-scan
_exptl_absorpt_process_details
;
SADABS-2016/2 (Bruker,2016/2) was used for absorption correction.
wR2(int) was 0.1539 before and 0.0847 after correction.
The Ratio of minimum to maximum transmission is 0.7038.
The \l/2 correction factor is Not present.
;
_exptl_crystal_colour 'clear light orange'
_exptl_crystal_colour_lustre clear
_exptl_crystal_colour_modifier light
_exptl_crystal_colour_primary orange
_exptl_crystal_density_diffrn 1.113
_exptl_crystal_description block
_exptl_crystal_F_000 528
_exptl_crystal_size_max 0.23
_exptl_crystal_size_mid 0.19
_exptl_crystal_size_min 0.18
_refine_diff_density_max 0.169
_refine_diff_density_min -0.131
_refine_diff_density_rms 0.034
_refine_ls_extinction_coef 0.016(4)
_refine_ls_extinction_expression Fc^*^=kFc[1+0.001xFc^2^\l^3^/sin(2\q)]^-1/4^
_refine_ls_extinction_method 'SHELXL-2019/1 (Sheldrick 2019)'
_refine_ls_goodness_of_fit_ref 1.031
_refine_ls_hydrogen_treatment mixed
_refine_ls_matrix_type full
_refine_ls_number_parameters 129
_refine_ls_number_reflns 1720
_refine_ls_number_restraints 0
_refine_ls_restrained_S_all 1.031
_refine_ls_R_factor_all 0.1005
_refine_ls_R_factor_gt 0.0530
_refine_ls_shift/su_max 0.000
_refine_ls_shift/su_mean 0.000
_refine_ls_structure_factor_coef Fsqd
_refine_ls_weighting_details 'w=1/[\s^2^(Fo^2^)+(0.0666P)^2^+0.4089P] where P=(Fo^2^+2Fc^2^)/3'
_refine_ls_weighting_scheme calc
_refine_ls_wR_factor_gt 0.1283
_refine_ls_wR_factor_ref 0.1505
_reflns_Friedel_coverage 0.000
_reflns_number_gt 1035
_reflns_number_total 1720
_reflns_threshold_expression 'I > 2\s(I)'
_cod_data_source_file d5cc01590a2.cif
_cod_data_source_block mo_gs_ps_p4_141
_cod_depositor_comments 'Adding full bibliography for 7134498--7134500.cif.'
_cod_database_code 7134498
_shelx_shelxl_version_number 2019/1
_shelx_space_group_comment
;
The symmetry employed for this shelxl refinement is uniquely defined
by the following loop, which should always be used as a source of
symmetry information in preference to the above space-group names.
They are only intended as comments.
;
_shelx_estimated_absorpt_t_max 0.988
_shelx_estimated_absorpt_t_min 0.984
_olex2_refinement_description
;
1. Fixed Uiso
 At 1.2 times of:
  All C(H) groups
 At 1.5 times of:
  All C(H,H,H) groups
2. Others
 Fixed Sof: H16A(0.5) H16B(0.5) H16C(0.5) H2A(0.5) H2B(0.5) H2C(0.5) H1A(0.5)
 H1B(0.5) H1C(0.5)
3.a Aromatic/amide H refined with riding coordinates:
 C6(H6), C11(H11), C3(H3)
3.b Idealised Me refined as rotating group:
 C16(H16A,H16B,H16C), C2(H2A,H2B,H2C), C1(H1A,H1B,H1C)
;
_olex2_exptl_crystal_mounting_method 'Nylon loop used'
_olex2_submission_special_instructions 'No special instructions were received'

loop_
_space_group_symop_operation_xyz
'x, y, z'
'-x, y, -z'
'x+1/2, y+1/2, z'
'-x+1/2, y+1/2, -z'
'-x, -y, -z'
'x, -y, z'
'-x+1/2, -y+1/2, -z'
'x+1/2, -y+1/2, z'

loop_
_atom_site_label
_atom_site_type_symbol
_atom_site_fract_x
_atom_site_fract_y
_atom_site_fract_z
_atom_site_U_iso_or_equiv
_atom_site_adp_type
_atom_site_occupancy
_atom_site_site_symmetry_order
_atom_site_calc_flag
_atom_site_refinement_flags_posn
_atom_site_refinement_flags_adp
_atom_site_refinement_flags_occupancy
_atom_site_disorder_assembly
_atom_site_disorder_group
O001 O 0.92999(9) 0.500000 0.84440(18) 0.0756(7) Uani 1 2 d S T P . .
N002 N 0.84541(9) 0.500000 0.95969(17) 0.0499(6) Uani 1 2 d S T P . .
C10 C 0.80279(11) 0.500000 0.7423(2) 0.0454(6) Uani 1 2 d S T P . .
C7 C 0.74348(11) 0.500000 0.8045(2) 0.0453(6) Uani 1 2 d S T P . .
C8 C 0.77153(11) 0.500000 0.9343(2) 0.0451(6) Uani 1 2 d S T P . .
C9 C 0.86779(12) 0.500000 0.8488(2) 0.0510(6) Uani 1 2 d S T P . .
C6 C 0.67087(12) 0.500000 0.7590(2) 0.0537(7) Uani 1 2 d S T P . .
H6 H 0.651659 0.500000 0.671974 0.064 Uiso 1 2 calc R U P . .
C11 C 0.79790(12) 0.500000 0.6172(2) 0.0507(6) Uani 1 2 d S T P . .
H11 H 0.751682 0.500000 0.568539 0.061 Uiso 1 2 calc R U P . .
C3 C 0.72877(13) 0.500000 1.0194(2) 0.0551(7) Uani 1 2 d S T P . .
H3 H 0.748482 0.500000 1.106258 0.066 Uiso 1 2 calc R U P . .
C4 C 0.65539(13) 0.500000 0.9731(3) 0.0570(7) Uani 1 2 d S T P . .
C5 C 0.62627(13) 0.500000 0.8425(3) 0.0570(7) Uani 1 2 d S T P . .
C12 C 0.85313(13) 0.500000 0.5401(2) 0.0589(7) Uani 1 2 d S T P . .
C16 C 0.89201(14) 0.500000 1.0847(2) 0.0631(8) Uani 1 2 d S T P . .
H16A H 0.878020 0.598111 1.134862 0.095 Uiso 0.5 1 calc R U P A -1
H16B H 0.939659 0.522063 1.077931 0.095 Uiso 0.5 1 calc R U P A -1
H16C H 0.889337 0.379826 1.124410 0.095 Uiso 0.5 1 calc R U P A -1
C13 C 0.8144(2) 0.500000 0.3992(3) 0.0818(10) Uani 1 2 d S T P . .
C15 C 0.89832(15) 0.6783(5) 0.5675(3) 0.0880(9) Uani 1 1 d . . . . .
C2 C 0.54748(13) 0.500000 0.7889(3) 0.0821(10) Uani 1 2 d S T P . .
H2A H 0.537553 0.467420 0.700553 0.123 Uiso 0.5 1 calc R U P B -1
H2B H 0.528894 0.623440 0.798419 0.123 Uiso 0.5 1 calc R U P B -1
H2C H 0.525789 0.409141 0.833512 0.123 Uiso 0.5 1 calc R U P B -1
C1 C 0.60928(16) 0.500000 1.0669(3) 0.0827(10) Uani 1 2 d S T P . .
H1A H 0.637987 0.479852 1.150728 0.124 Uiso 0.5 1 calc R U P C -1
H1B H 0.574904 0.400654 1.045959 0.124 Uiso 0.5 1 calc R U P C -1
H1C H 0.585541 0.619493 1.063624 0.124 Uiso 0.5 1 calc R U P C -1
H13A H 0.8527(17) 0.500000 0.348(3) 0.098(10) Uiso 1 2 d S . P . .
H15A H 0.9267(12) 0.677(3) 0.655(2) 0.105(8) Uiso 1 1 d . . . . .
H13B H 0.7790(12) 0.618(4) 0.375(2) 0.114(8) Uiso 1 1 d . . . . .
H15B H 0.9309(13) 0.682(4) 0.513(2) 0.123(9) Uiso 1 1 d . . . . .
H15C H 0.8657(14) 0.803(4) 0.553(3) 0.132(11) Uiso 1 1 d . . . . .

loop_
_atom_site_aniso_label
_atom_site_aniso_U_11
_atom_site_aniso_U_22
_atom_site_aniso_U_33
_atom_site_aniso_U_23
_atom_site_aniso_U_13
_atom_site_aniso_U_12
O001 0.0373(10) 0.1290(18) 0.0607(12) 0.000 0.0120(8) 0.000
N002 0.0402(11) 0.0688(14) 0.0391(11) 0.000 0.0063(8) 0.000
C10 0.0365(12) 0.0551(14) 0.0442(14) 0.000 0.0087(10) 0.000
C7 0.0396(13) 0.0534(14) 0.0423(14) 0.000 0.0084(10) 0.000
C8 0.0404(13) 0.0489(14) 0.0478(14) 0.000 0.0140(10) 0.000
C9 0.0379(13) 0.0680(17) 0.0483(14) 0.000 0.0122(11) 0.000
C6 0.0431(14) 0.0640(16) 0.0531(15) 0.000 0.0098(11) 0.000
C11 0.0427(13) 0.0640(16) 0.0452(14) 0.000 0.0097(10) 0.000
C3 0.0598(16) 0.0601(16) 0.0497(15) 0.000 0.0211(12) 0.000
C4 0.0570(16) 0.0557(16) 0.0672(18) 0.000 0.0327(13) 0.000
C5 0.0440(14) 0.0605(16) 0.0702(18) 0.000 0.0209(13) 0.000
C12 0.0549(15) 0.0805(19) 0.0455(15) 0.000 0.0203(12) 0.000
C16 0.0600(16) 0.0768(19) 0.0466(15) 0.000 0.0007(12) 0.000
C13 0.088(2) 0.115(3) 0.0462(17) 0.000 0.0235(17) 0.000
C15 0.0793(16) 0.117(2) 0.0737(17) 0.0025(15) 0.0313(14) -0.0298(16)
C2 0.0456(16) 0.101(2) 0.103(3) 0.000 0.0230(16) 0.000
C1 0.075(2) 0.096(2) 0.093(2) 0.000 0.0524(18) 0.000

loop_
_atom_type_symbol
_atom_type_description
_atom_type_scat_dispersion_real
_atom_type_scat_dispersion_imag
_atom_type_scat_source
C C 0.0033 0.0016 'International Tables Vol C Tables 4.2.6.8 and 6.1.1.4'
H H 0.0000 0.0000 'International Tables Vol C Tables 4.2.6.8 and 6.1.1.4'
N N 0.0061 0.0033 'International Tables Vol C Tables 4.2.6.8 and 6.1.1.4'
O O 0.0106 0.0060 'International Tables Vol C Tables 4.2.6.8 and 6.1.1.4'

loop_
_geom_angle_atom_site_label_1
_geom_angle_atom_site_label_2
_geom_angle_atom_site_label_3
_geom_angle
_geom_angle_site_symmetry_1
_geom_angle_site_symmetry_3
_geom_angle_publ_flag
C8 N002 C16 125.1(2) . . ?
C9 N002 C8 110.54(19) . . ?
C9 N002 C16 124.4(2) . . ?
C7 C10 C9 104.91(19) . . ?
C11 C10 C7 126.2(2) . . ?
C11 C10 C9 128.9(2) . . ?
C8 C7 C10 107.64(19) . . ?
C6 C7 C10 133.1(2) . . ?
C6 C7 C8 119.3(2) . . ?
C7 C8 N002 109.95(19) . . ?
C3 C8 N002 128.4(2) . . ?
C3 C8 C7 121.6(2) . . ?
O001 C9 N002 123.7(2) . . ?
O001 C9 C10 129.3(2) . . ?
N002 C9 C10 106.96(19) . . ?
C7 C6 H6 119.8 . . ?
C7 C6 C5 120.5(2) . . ?
C5 C6 H6 119.8 . . ?
C10 C11 H11 113.9 . . ?
C10 C11 C12 132.2(2) . . ?
C12 C11 H11 113.9 . . ?
C8 C3 H3 120.5 . . ?
C8 C3 C4 119.0(2) . . ?
C4 C3 H3 120.5 . . ?
C3 C4 C1 118.6(3) . . ?
C5 C4 C3 120.1(2) . . ?
C5 C4 C1 121.4(3) . . ?
C6 C5 C4 119.5(2) . . ?
C6 C5 C2 118.8(3) . . ?
C4 C5 C2 121.7(2) . . ?
C11 C12 C13 107.7(2) . . ?
C11 C12 C15 110.15(16) . 6_565 ?
C11 C12 C15 110.15(15) . . ?
C15 C12 C13 108.65(17) . . ?
C15 C12 C13 108.65(17) 6_565 . ?
C15 C12 C15 111.4(3) . 6_565 ?
N002 C16 H16A 109.5 . . ?
N002 C16 H16B 109.5 . . ?
N002 C16 H16C 109.5 . . ?
H16A C16 H16B 109.5 . . ?
H16A C16 H16C 109.5 . . ?
H16B C16 H16C 109.5 . . ?
C12 C13 H13A 106.6(18) . . ?
C12 C13 H13B 112.1(13) . . ?
H13A C13 H13B 112.0(16) . . ?
C12 C15 H15A 110.4(14) . . ?
C12 C15 H15B 109.6(16) . . ?
C12 C15 H15C 110.8(14) . . ?
H15A C15 H15B 107(2) . . ?
H15A C15 H15C 109(2) . . ?
H15B C15 H15C 110(2) . . ?
C5 C2 H2A 109.5 . . ?
C5 C2 H2B 109.5 . . ?
C5 C2 H2C 109.5 . . ?
H2A C2 H2B 109.5 . . ?
H2A C2 H2C 109.5 . . ?
H2B C2 H2C 109.5 . . ?
C4 C1 H1A 109.5 . . ?
C4 C1 H1B 109.5 . . ?
C4 C1 H1C 109.5 . . ?
H1A C1 H1B 109.5 . . ?
H1A C1 H1C 109.5 . . ?
H1B C1 H1C 109.5 . . ?

loop_
_geom_bond_atom_site_label_1
_geom_bond_atom_site_label_2
_geom_bond_distance
_geom_bond_site_symmetry_2
_geom_bond_publ_flag
O001 C9 1.223(3) . ?
N002 C8 1.399(3) . ?
N002 C9 1.372(3) . ?
N002 C16 1.443(3) . ?
C10 C7 1.468(3) . ?
C10 C9 1.500(3) . ?
C10 C11 1.337(3) . ?
C7 C8 1.386(3) . ?
C7 C6 1.383(3) . ?
C8 C3 1.380(3) . ?
C6 H6 0.9300 . ?
C6 C5 1.394(4) . ?
C11 H11 0.9300 . ?
C11 C12 1.509(3) . ?
C3 H3 0.9300 . ?
C3 C4 1.398(3) . ?
C4 C5 1.397(4) . ?
C4 C1 1.506(4) . ?
C5 C2 1.507(4) . ?
C12 C13 1.537(4) . ?
C12 C15 1.526(3) 6_565 ?
C12 C15 1.526(3) . ?
C16 H16A 0.9600 . ?
C16 H16B 0.9600 . ?
C16 H16C 0.9600 . ?
C13 H13A 1.03(3) . ?
C13 H13B 1.07(2) . ?
C15 H15A 0.98(2) . ?
C15 H15B 0.96(2) . ?
C15 H15C 1.08(3) . ?
C2 H2A 0.9600 . ?
C2 H2B 0.9600 . ?
C2 H2C 0.9600 . ?
C1 H1A 0.9600 . ?
C1 H1B 0.9600 . ?
C1 H1C 0.9600 . ?

loop_
_geom_torsion_atom_site_label_1
_geom_torsion_atom_site_label_2
_geom_torsion_atom_site_label_3
_geom_torsion_atom_site_label_4
_geom_torsion
_geom_torsion_site_symmetry_1
_geom_torsion_site_symmetry_2
_geom_torsion_site_symmetry_3
_geom_torsion_site_symmetry_4
_geom_torsion_publ_flag
N002 C8 C3 C4 180.000(1) . . . . ?
C10 C7 C8 N002 0.000(1) . . . . ?
C10 C7 C8 C3 180.000(1) . . . . ?
C10 C7 C6 C5 180.000(1) . . . . ?
C10 C11 C12 C13 180.000(1) . . . . ?
C10 C11 C12 C15 61.67(18) . . . 6_565 ?
C10 C11 C12 C15 -61.67(18) . . . . ?
C7 C10 C9 O001 180.000(1) . . . . ?
C7 C10 C9 N002 0.000(1) . . . . ?
C7 C10 C11 C12 180.000(1) . . . . ?
C7 C8 C3 C4 0.000(1) . . . . ?
C7 C6 C5 C4 0.000(1) . . . . ?
C7 C6 C5 C2 180.000(1) . . . . ?
C8 N002 C9 O001 180.000(1) . . . . ?
C8 N002 C9 C10 0.000(1) . . . . ?
C8 C7 C6 C5 0.000(1) . . . . ?
C8 C3 C4 C5 0.000(1) . . . . ?
C8 C3 C4 C1 180.000(1) . . . . ?
C9 N002 C8 C7 0.000(1) . . . . ?
C9 N002 C8 C3 180.000(1) . . . . ?
C9 C10 C7 C8 0.000(1) . . . . ?
C9 C10 C7 C6 180.000(1) . . . . ?
C9 C10 C11 C12 0.000(1) . . . . ?
C6 C7 C8 N002 180.000(1) . . . . ?
C6 C7 C8 C3 0.000(1) . . . . ?
C11 C10 C7 C8 180.000(1) . . . . ?
C11 C10 C7 C6 0.000(1) . . . . ?
C11 C10 C9 O001 0.000(1) . . . . ?
C11 C10 C9 N002 180.000(1) . . . . ?
C3 C4 C5 C6 0.000(1) . . . . ?
C3 C4 C5 C2 180.000(1) . . . . ?
C16 N002 C8 C7 180.000(1) . . . . ?
C16 N002 C8 C3 0.000(1) . . . . ?
C16 N002 C9 O001 0.000(1) . . . . ?
C16 N002 C9 C10 180.000(1) . . . . ?
C1 C4 C5 C6 180.000(1) . . . . ?
C1 C4 C5 C2 0.000(1) . . . . ?
